data_4103907
loop_
_publ_author_name
'Ken Albrecht'
'Kimihisa Yamamoto'

_publ_section_title
;
 Dendritic Structure Having a Potential Gradient: New Synthesis and
 Properties of Carbazole Dendrimers
;
_journal_name_full 'Journal of the American Chemical Society'
_journal_page_first 2244
_journal_page_last 2251
_journal_paper_doi 10.1021/ja807312e
_journal_volume 131
_journal_year 2009
_chemical_formula_moiety 'C109 H52 N6 O '
_chemical_formula_sum 'C109 H52 N6 O'
_chemical_formula_weight 1461.65
_space_group_IT_number 2
_symmetry_cell_setting triclinic
_symmetry_Int_Tables_number 2
_symmetry_space_group_name_Hall '-P 1'
_symmetry_space_group_name_H-M 'P -1'
_cell_angle_alpha 76.256(6)
_cell_angle_beta 74.551(7)
_cell_angle_gamma 74.555(6)
_cell_formula_units_Z 2
_cell_length_a 14.0077(17)
_cell_length_b 17.5798(18)
_cell_length_c 18.722(2)
_cell_measurement_reflns_used 16634
_cell_measurement_temperature 223.1
_cell_measurement_theta_max 68.2
_cell_measurement_theta_min 3.3
_cell_volume 4213.8(8)
_computing_cell_refinement PROCESS-AUTO
_computing_data_collection PROCESS-AUTO
_computing_data_reduction CrystalStructure
_computing_publication_material 'CrystalStructure 3.8'
_computing_structure_refinement SHELXL
_computing_structure_solution SHELXS97
_diffrn_detector_area_resol_mean 10.00
_diffrn_measured_fraction_theta_full 0.929
_diffrn_measured_fraction_theta_max 0.929
_diffrn_measurement_device_type 'Rigaku RAXIS-RAPID'
_diffrn_measurement_method \w
_diffrn_radiation_type 'Cu K\a'
_diffrn_radiation_wavelength 1.54187
_diffrn_reflns_av_R_equivalents 0.077
_diffrn_reflns_limit_h_max 16
_diffrn_reflns_limit_h_min -16
_diffrn_reflns_limit_k_max 21
_diffrn_reflns_limit_k_min -21
_diffrn_reflns_limit_l_max 22
_diffrn_reflns_limit_l_min -22
_diffrn_reflns_number 36761
_diffrn_reflns_theta_full 68.22
_diffrn_reflns_theta_max 68.22
_exptl_absorpt_coefficient_mu 0.531
_exptl_absorpt_correction_T_max 0.974
_exptl_absorpt_correction_T_min 0.687
_exptl_absorpt_correction_type multi-scan
_exptl_absorpt_process_details
;
    Higashi, T. (1995). Program for Absorption Correction.
    Rigaku Corporation, Tokyo, Japan.
;
_exptl_crystal_colour yellow
_exptl_crystal_density_diffrn 1.152
_exptl_crystal_density_method 'not measured'
_exptl_crystal_description chip
_exptl_crystal_F_000 1512.00
_exptl_crystal_size_max 0.50
_exptl_crystal_size_mid 0.20
_exptl_crystal_size_min 0.05
_refine_diff_density_max 0.57
_refine_diff_density_min -0.36
_refine_ls_extinction_method none
_refine_ls_goodness_of_fit_ref 1.036
_refine_ls_hydrogen_treatment refall
_refine_ls_number_parameters 890
_refine_ls_number_reflns 14333
_refine_ls_R_factor_gt 0.0973
_refine_ls_shift/su_max 0.0040
_refine_ls_structure_factor_coef Fsqd
_refine_ls_weighting_details 'w = 1/[\s^2^(Fo^2^)+(0.1000P)^2^+0.0000P] where P=(Fo^2^+2Fc^2^)/3'
_refine_ls_weighting_scheme calc
_refine_ls_wR_factor_ref 0.2966
_reflns_number_gt 3794
_reflns_number_total 14333
_reflns_threshold_expression F^2^>2.0\s(F^2^)
_cod_data_source_file ja807312e_si_004.cif
_cod_data_source_block '_G2on'
_cod_original_cell_volume 4213.9(8)
_cod_original_formula_sum 'C109 H52 N6 O '
_cod_database_code 4103907

loop_
_symmetry_equiv_pos_site_id
_symmetry_equiv_pos_as_xyz
1 +X,+Y,+Z
2 -X,-Y,-Z

loop_
_atom_site_label
_atom_site_type_symbol
_atom_site_fract_x
_atom_site_fract_y
_atom_site_fract_z
_atom_site_U_iso_or_equiv
_atom_site_adp_type
_atom_site_occupancy
_atom_site_symmetry_multiplicity
_atom_site_calc_flag
_atom_site_refinement_flags
O(1) O 0.8401(3) 0.4688(2) 0.0297(2) 0.1069(16) Uani 1.00 1 d .
N(1) N 0.3977(4) 1.0459(2) 0.1047(2) 0.0732(15) Uani 1.00 1 d .
N(2) N 0.4610(4) 0.7142(2) 0.1799(3) 0.0898(17) Uani 1.00 1 d .
N(3) N 0.0795(6) 0.7300(3) 0.3708(4) 0.0949(19) Uani 1.00 1 d .
N(4) N 0.8085(3) 0.1296(2) 0.2365(2) 0.0723(14) Uani 1.00 1 d .
N(5) N 0.9657(4) -0.1557(2) 0.1283(2) 0.0774(15) Uani 1.00 1 d .
N(6) N 0.7493(4) -0.0234(2) 0.5361(3) 0.0780(16) Uani 1.00 1 d .
C(1) C 0.7777(5) 0.4549(3) 0.0876(4) 0.084(2) Uani 1.00 1 d .
C(2) C 0.7839(5) 0.3710(3) 0.1320(3) 0.0749(18) Uani 1.00 1 d .
C(3) C 0.7095(5) 0.2634(3) 0.2123(3) 0.0793(19) Uani 1.00 1 d .
C(4) C 0.6985(4) 0.3446(3) 0.1774(3) 0.0768(18) Uani 1.00 1 d .
C(5) C 0.8005(5) 0.2120(3) 0.2007(3) 0.0735(18) Uani 1.00 1 d .
C(6) C 0.8867(4) 0.2378(3) 0.1565(3) 0.083(2) Uani 1.00 1 d .
C(7) C 0.8780(5) 0.3160(3) 0.1213(3) 0.085(2) Uani 1.00 1 d .
C(8) C 0.8471(4) 0.0640(3) 0.1987(4) 0.0726(18) Uani 1.00 1 d .
C(9) C 0.8758(4) 0.0623(3) 0.1228(4) 0.079(2) Uani 1.00 1 d .
C(10) C 0.9111(4) -0.0109(3) 0.1006(3) 0.0771(19) Uani 1.00 1 d .
C(11) C 0.9204(4) -0.0823(3) 0.1550(4) 0.0756(19) Uani 1.00 1 d .
C(12) C 0.8912(4) -0.0811(3) 0.2306(4) 0.0786(19) Uani 1.00 1 d .
C(13) C 0.8131(4) 0.0167(3) 0.3273(4) 0.0673(17) Uani 1.00 1 d .
C(14) C 0.8019(4) -0.0247(3) 0.4025(4) 0.0795(19) Uani 1.00 1 d .
C(15) C 0.8527(4) -0.0072(3) 0.2550(3) 0.0673(17) Uani 1.00 1 d .
C(16) C 0.7646(4) 0.0171(3) 0.4612(4) 0.0723(18) Uani 1.00 1 d .
C(17) C 0.7511(4) 0.1444(3) 0.3729(4) 0.0804(19) Uani 1.00 1 d .
C(18) C 0.7892(4) 0.1011(3) 0.3138(4) 0.0678(17) Uani 1.00 1 d .
C(19) C 0.9176(6) -0.2168(3) 0.1294(3) 0.0780(19) Uani 1.00 1 d .
C(20) C 0.8173(6) -0.2184(3) 0.1519(3) 0.091(2) Uani 1.00 1 d .
C(21) C 0.7892(6) -0.2880(5) 0.1469(4) 0.108(2) Uani 1.00 1 d .
C(22) C 0.8587(8) -0.3501(5) 0.1180(4) 0.115(2) Uani 1.00 1 d .
C(23) C 0.9591(7) -0.3470(3) 0.0944(4) 0.103(2) Uani 1.00 1 d .
C(24) C 1.0874(6) -0.2551(3) 0.0794(3) 0.0762(19) Uani 1.00 1 d .
C(25) C 0.9921(6) -0.2787(3) 0.0991(3) 0.079(2) Uani 1.00 1 d .
C(26) C 1.1879(6) -0.2910(3) 0.0485(3) 0.099(2) Uani 1.00 1 d .
C(27) C 1.2643(6) -0.2485(5) 0.0360(3) 0.107(2) Uani 1.00 1 d .
C(28) C 1.2433(6) -0.1753(4) 0.0544(4) 0.098(2) Uani 1.00 1 d .
C(29) C 1.1459(6) -0.1385(4) 0.0868(3) 0.087(2) Uani 1.00 1 d .
C(30) C 1.0689(6) -0.1794(3) 0.0986(3) 0.0723(19) Uani 1.00 1 d .
C(31) C 0.7406(4) 0.1011(3) 0.4460(3) 0.0798(19) Uani 1.00 1 d .
C(32) C 0.8019(7) -0.0241(3) 0.5892(4) 0.081(2) Uani 1.00 1 d .
C(33) C 0.8856(7) -0.0472(5) 0.7105(4) 0.102(2) Uani 1.00 1 d .
C(34) C 0.8039(7) -0.0814(4) 0.7190(5) 0.103(2) Uani 1.00 1 d .
C(35) C 0.9226(6) -0.0009(4) 0.6412(6) 0.105(2) Uani 1.00 1 d .
C(36) C 0.8827(6) 0.0108(4) 0.5797(5) 0.095(2) Uani 1.00 1 d .
C(37) C 0.7603(6) -0.0707(3) 0.6573(5) 0.083(2) Uani 1.00 1 d .
C(38) C 0.6789(6) -0.0982(3) 0.6453(4) 0.080(2) Uani 1.00 1 d .
C(39) C 0.6761(6) -0.0675(4) 0.5701(4) 0.087(2) Uani 1.00 1 d .
C(40) C 0.6941(4) 0.5221(3) 0.1149(4) 0.0696(18) Uani 1.00 1 d .
C(41) C 0.6508(5) 0.5243(3) 0.1900(4) 0.080(2) Uani 1.00 1 d .
C(42) C 0.5771(4) 0.5871(3) 0.2105(3) 0.084(2) Uani 1.00 1 d .
C(43) C 0.5431(5) 0.6494(3) 0.1560(4) 0.0775(19) Uani 1.00 1 d .
C(44) C 0.6633(4) 0.5862(3) 0.0604(3) 0.0771(19) Uani 1.00 1 d .
C(45) C 0.5857(5) 0.6481(3) 0.0821(4) 0.081(2) Uani 1.00 1 d .
C(46) C 0.5336(4) 0.8338(3) 0.1046(3) 0.0778(19) Uani 1.00 1 d .
C(47) C 0.4613(5) 0.7952(3) 0.1546(3) 0.080(2) Uani 1.00 1 d .
C(48) C 0.3706(5) 0.8392(3) 0.1904(3) 0.0756(19) Uani 1.00 1 d .
C(49) C 0.3499(4) 0.9228(3) 0.1768(3) 0.0777(19) Uani 1.00 1 d .
C(50) C 0.5119(5) 0.9154(3) 0.0897(3) 0.0796(19) Uani 1.00 1 d .
C(51) C 0.4209(5) 0.9599(3) 0.1233(3) 0.0721(18) Uani 1.00 1 d .
C(52) C 0.3711(5) 0.7060(3) 0.2301(3) 0.089(2) Uani 1.00 1 d .
C(53) C 0.3343(5) 0.6369(3) 0.2672(4) 0.106(2) Uani 1.00 1 d .
C(54) C 0.2398(5) 0.6466(3) 0.3127(4) 0.105(2) Uani 1.00 1 d .
C(55) C 0.1799(5) 0.7231(4) 0.3221(3) 0.090(2) Uani 1.00 1 d .
C(56) C 0.2161(5) 0.7913(3) 0.2858(3) 0.088(2) Uani 1.00 1 d .
C(57) C 0.3119(5) 0.7833(3) 0.2395(3) 0.082(2) Uani 1.00 1 d .
C(58) C -0.0026(7) 0.7086(4) 0.3579(6) 0.094(2) Uani 1.00 1 d .
C(59) C -0.0978(11) 0.6608(5) 0.2988(6) 0.144(3) Uani 1.00 1 d .
C(60) C -0.0056(9) 0.6768(4) 0.2991(5) 0.116(2) Uani 1.00 1 d .
C(61) C -0.1796(10) 0.6751(6) 0.3575(8) 0.159(4) Uani 1.00 1 d .
C(62) C -0.1766(7) 0.7073(5) 0.4185(6) 0.127(3) Uani 1.00 1 d .
C(63) C -0.0844(7) 0.7250(4) 0.4204(5) 0.098(2) Uani 1.00 1 d .
C(64) C -0.0493(8) 0.7518(4) 0.4743(6) 0.097(2) Uani 1.00 1 d .
C(65) C -0.0956(7) 0.7722(4) 0.5434(6) 0.105(2) Uani 1.00 1 d .
C(66) C -0.0400(9) 0.7942(4) 0.5806(5) 0.115(2) Uani 1.00 1 d .
C(67) C 0.0607(8) 0.7988(4) 0.5494(6) 0.126(3) Uani 1.00 1 d .
C(68) C 0.1075(6) 0.7787(4) 0.4763(5) 0.108(2) Uani 1.00 1 d .
C(69) C 0.0539(7) 0.7552(4) 0.4396(6) 0.093(2) Uani 1.00 1 d .
C(70) C 0.2321(6) 1.0665(4) 0.0702(3) 0.080(2) Uani 1.00 1 d .
C(71) C 0.3084(6) 1.0911(3) 0.0856(3) 0.0673(18) Uani 1.00 1 d .
C(72) C 0.1492(5) 1.1252(4) 0.0510(3) 0.087(2) Uani 1.00 1 d .
C(73) C 0.1455(6) 1.2064(4) 0.0476(3) 0.088(2) Uani 1.00 1 d .
C(74) C 0.2213(6) 1.2308(3) 0.0620(3) 0.078(2) Uani 1.00 1 d .
C(75) C 0.3037(6) 1.1736(3) 0.0809(3) 0.0693(18) Uani 1.00 1 d .
C(76) C 0.3950(6) 1.1761(3) 0.0998(3) 0.0734(19) Uani 1.00 1 d .
C(77) C 0.4340(6) 1.2403(3) 0.1047(3) 0.087(2) Uani 1.00 1 d .
C(78) C 0.5261(7) 1.2238(4) 0.1233(4) 0.100(2) Uani 1.00 1 d .
C(79) C 0.5829(5) 1.1440(4) 0.1372(3) 0.086(2) Uani 1.00 1 d .
C(80) C 0.5459(6) 1.0809(3) 0.1311(3) 0.087(2) Uani 1.00 1 d .
C(81) C 0.4527(6) 1.0980(3) 0.1130(3) 0.076(2) Uani 1.00 1 d .
C(82) C 0.6102(7) -0.1431(4) 0.6891(4) 0.115(2) Uani 1.00 1 d .
C(83) C 0.5560 0.4397 0.0184 0.175 Uiso 1.00 1 d R
C(84) C 0.6050(7) -0.0808(4) 0.5375(4) 0.110(2) Uani 1.00 1 d .
C(85) C 0.5412(8) -0.1585(6) 0.6608(6) 0.154(4) Uani 1.00 1 d .
C(86) C 0.5384(6) -0.1283(5) 0.5843(6) 0.139(3) Uani 1.00 1 d .
C(87) C 0.4631 0.4104 0.2890 0.179 Uiso 1.00 1 d R
C(88) C 0.3868 0.3830 0.4125 0.336 Uiso 1.00 1 d R
C(89) C 0.1767 0.3301 0.2261 0.189 Uiso 1.00 1 d R
C(90) C 0.0557 0.4438 0.1831 0.295 Uiso 1.00 1 d R
C(91) C 0.1608 0.4576 0.1637 0.296 Uiso 1.00 1 d R
C(92) C 0.2136 0.3871 0.1656 0.125 Uiso 1.00 1 d R
C(93) C 0.497(3) 0.7840(17) 0.3831(19) 0.40(2) Uani 1.00 1 d .
C(94) C 0.4609(15) 0.8620(13) 0.3792(11) 0.335(12) Uani 1.00 1 d .
C(95) C 0.587(2) 0.811(2) 0.335(2) 0.55(2) Uani 1.00 1 d .
C(96) C 0.0636 0.3531 0.2299 0.272 Uiso 1.00 1 d R
C(97) C 0.4664 0.3954 0.3606 0.323 Uiso 1.00 1 d R
C(98) C 0.3687 0.3950 0.2777 0.247 Uiso 1.00 1 d R
C(99) C 0.0254 0.4823 0.4523 0.276 Uiso 1.00 1 d R
C(100) C 0.4752 0.4676 0.0688 0.195 Uiso 1.00 1 d R
C(101) C 0.5999 0.4621 -0.0486 0.264 Uiso 1.00 1 d R
C(102) C 0.7702 0.4103 0.3646 0.495 Uiso 1.00 1 d R
C(103) C 0.6976 0.4407 0.4142 0.645 Uiso 1.00 1 d R
C(104) C -0.0904 0.4812 0.4988 0.303 Uiso 1.00 1 d R
C(105) C 0.3186 0.3770 0.3590 0.261 Uiso 1.00 1 d R
C(106) C 0.438(2) 0.6181(19) 0.4600(18) 0.541(16) Uiso 1.00 1 d .
C(107) C 0.473(2) 0.721(2) 0.4123(17) 0.445(15) Uiso 1.00 1 d .
C(108) C 0.5958(17) 0.9202(12) 0.3144(11) 0.331(9) Uiso 1.00 1 d .
C(109) C 0.523(2) 0.8897(14) 0.3124(13) 0.314(8) Uiso 1.00 1 d .
H(1) H 0.6529 0.2448 0.2440 0.095 Uiso 1.00 1 c R
H(2) H 0.6349 0.3803 0.1846 0.092 Uiso 1.00 1 c R
H(3) H 0.9502 0.2019 0.1509 0.100 Uiso 1.00 1 c R
H(4) H 0.9355 0.3335 0.0896 0.102 Uiso 1.00 1 c R
H(5) H 0.8712 0.1101 0.0871 0.095 Uiso 1.00 1 c R
H(6) H 0.9293 -0.0137 0.0491 0.092 Uiso 1.00 1 c R
H(7) H 0.8969 -0.1293 0.2658 0.094 Uiso 1.00 1 c R
H(8) H 0.8201 -0.0810 0.4125 0.095 Uiso 1.00 1 c R
H(9) H 0.7333 0.2007 0.3634 0.096 Uiso 1.00 1 c R
H(10) H 0.7687 -0.1750 0.1700 0.109 Uiso 1.00 1 c R
H(11) H 0.7208 -0.2918 0.1639 0.130 Uiso 1.00 1 c R
H(12) H 0.8375 -0.3952 0.1143 0.137 Uiso 1.00 1 c R
H(13) H 1.0066 -0.3901 0.0751 0.123 Uiso 1.00 1 c R
H(14) H 1.2035 -0.3425 0.0365 0.119 Uiso 1.00 1 c R
H(15) H 1.3314 -0.2715 0.0143 0.128 Uiso 1.00 1 c R
H(16) H 1.2963 -0.1484 0.0451 0.117 Uiso 1.00 1 c R
H(17) H 1.1324 -0.0878 0.1002 0.104 Uiso 1.00 1 c R
H(18) H 0.7166 0.1291 0.4865 0.096 Uiso 1.00 1 c R
H(19) H 0.9164 -0.0550 0.7513 0.122 Uiso 1.00 1 c R
H(20) H 0.7782 -0.1113 0.7656 0.123 Uiso 1.00 1 c R
H(21) H 0.9770 0.0228 0.6373 0.127 Uiso 1.00 1 c R
H(22) H 0.9087 0.0410 0.5334 0.114 Uiso 1.00 1 c R
H(23) H 0.6729 0.4817 0.2271 0.096 Uiso 1.00 1 c R
H(24) H 0.5487 0.5886 0.2618 0.101 Uiso 1.00 1 c R
H(25) H 0.6952 0.5871 0.0093 0.092 Uiso 1.00 1 c R
H(26) H 0.5617 0.6902 0.0454 0.097 Uiso 1.00 1 c R
H(27) H 0.5960 0.8043 0.0815 0.093 Uiso 1.00 1 c R
H(28) H 0.2902 0.9527 0.2027 0.093 Uiso 1.00 1 c R
H(29) H 0.5601 0.9423 0.0555 0.096 Uiso 1.00 1 c R
H(30) H 0.3736 0.5855 0.2609 0.127 Uiso 1.00 1 c R
H(31) H 0.2140 0.6010 0.3385 0.126 Uiso 1.00 1 c R
H(32) H 0.1762 0.8424 0.2925 0.106 Uiso 1.00 1 c R
H(33) H -0.1040 0.6404 0.2585 0.173 Uiso 1.00 1 c R
H(34) H 0.0520 0.6661 0.2604 0.140 Uiso 1.00 1 c R
H(35) H -0.2405 0.6626 0.3568 0.190 Uiso 1.00 1 c R
H(36) H -0.2345 0.7169 0.4572 0.152 Uiso 1.00 1 c R
H(37) H -0.1641 0.7708 0.5644 0.126 Uiso 1.00 1 c R
H(38) H -0.0701 0.8068 0.6288 0.138 Uiso 1.00 1 c R
H(39) H 0.0978 0.8149 0.5761 0.152 Uiso 1.00 1 c R
H(40) H 0.1753 0.7821 0.4545 0.129 Uiso 1.00 1 c R
H(41) H 0.2355 1.0119 0.0725 0.096 Uiso 1.00 1 c R
H(42) H 0.0957 1.1102 0.0404 0.104 Uiso 1.00 1 c R
H(43) H 0.0888 1.2450 0.0350 0.106 Uiso 1.00 1 c R
H(44) H 0.2178 1.2855 0.0591 0.094 Uiso 1.00 1 c R
H(45) H 0.3972 1.2934 0.0954 0.104 Uiso 1.00 1 c R
H(46) H 0.5525 1.2663 0.1268 0.120 Uiso 1.00 1 c R
H(47) H 0.6458 1.1340 0.1506 0.104 Uiso 1.00 1 c R
H(48) H 0.5835 1.0278 0.1391 0.104 Uiso 1.00 1 c R
H(49) H 0.6122 -0.1633 0.7400 0.138 Uiso 1.00 1 c R
H(50) H 0.6018 -0.0592 0.4870 0.132 Uiso 1.00 1 c R
H(51) H 0.4947 -0.1891 0.6914 0.185 Uiso 1.00 1 c R
H(52) H 0.4906 -0.1404 0.5642 0.167 Uiso 1.00 1 c R

loop_
_atom_site_aniso_label
_atom_site_aniso_U_11
_atom_site_aniso_U_22
_atom_site_aniso_U_33
_atom_site_aniso_U_12
_atom_site_aniso_U_13
_atom_site_aniso_U_23
O(1) 0.128(4) 0.049(2) 0.098(4) -0.008(2) 0.031(3) -0.002(2)
N(1) 0.083(4) 0.043(3) 0.081(4) -0.015(3) -0.000(3) -0.006(2)
N(2) 0.099(4) 0.042(3) 0.094(4) -0.012(3) 0.027(3) -0.006(2)
N(3) 0.110(6) 0.064(3) 0.089(5) -0.021(3) 0.016(4) -0.013(3)
N(4) 0.107(4) 0.040(2) 0.052(3) -0.012(2) 0.004(3) -0.003(2)
N(5) 0.100(4) 0.047(3) 0.073(4) -0.015(3) 0.002(3) -0.010(2)
N(6) 0.101(4) 0.068(3) 0.052(4) -0.029(3) 0.004(3) 0.003(3)
C(1) 0.104(5) 0.041(3) 0.083(5) -0.013(3) 0.013(4) -0.004(3)
C(2) 0.095(5) 0.041(3) 0.071(4) -0.016(3) 0.005(4) -0.001(3)
C(3) 0.083(4) 0.041(3) 0.094(5) -0.014(3) 0.008(3) -0.004(3)
C(4) 0.083(4) 0.039(3) 0.088(5) -0.010(3) 0.003(3) -0.001(3)
C(5) 0.099(5) 0.028(3) 0.079(5) -0.009(3) -0.008(4) -0.001(3)
C(6) 0.089(5) 0.040(3) 0.093(5) -0.017(3) 0.014(4) 0.007(3)
C(7) 0.091(5) 0.052(3) 0.083(5) -0.014(3) 0.018(4) 0.000(3)
C(8) 0.091(4) 0.040(3) 0.070(5) -0.014(3) 0.012(3) -0.011(3)
C(9) 0.105(5) 0.052(4) 0.071(5) -0.028(3) 0.005(4) -0.006(3)
C(10) 0.106(5) 0.048(3) 0.071(4) -0.023(3) -0.005(3) -0.009(3)
C(11) 0.099(5) 0.043(3) 0.071(5) -0.018(3) 0.009(4) -0.015(3)
C(12) 0.092(5) 0.046(3) 0.084(5) -0.020(3) 0.006(4) -0.008(3)
C(13) 0.078(4) 0.041(3) 0.066(5) -0.013(3) 0.009(3) -0.005(3)
C(14) 0.098(5) 0.048(3) 0.074(5) -0.016(3) -0.001(4) 0.005(4)
C(15) 0.082(4) 0.037(3) 0.066(5) -0.013(3) 0.005(3) -0.001(3)
C(16) 0.085(5) 0.062(4) 0.058(5) -0.012(3) -0.002(3) -0.008(4)
C(17) 0.090(5) 0.052(3) 0.083(5) -0.015(3) 0.004(4) -0.007(4)
C(18) 0.073(4) 0.047(3) 0.068(5) -0.005(3) 0.005(3) -0.013(3)
C(19) 0.093(5) 0.052(4) 0.083(5) -0.029(4) -0.005(4) -0.002(3)
C(20) 0.100(6) 0.060(4) 0.103(6) -0.020(4) -0.017(4) 0.001(3)
C(21) 0.114(6) 0.080(5) 0.128(7) -0.037(5) -0.022(5) 0.002(5)
C(22) 0.137(8) 0.079(5) 0.133(7) -0.054(6) -0.022(6) -0.001(5)
C(23) 0.162(8) 0.039(3) 0.102(6) -0.016(5) -0.030(5) -0.009(3)
C(24) 0.097(6) 0.052(4) 0.063(4) -0.011(4) -0.000(4) -0.006(3)
C(25) 0.101(6) 0.045(3) 0.075(5) -0.010(4) -0.001(4) -0.007(3)
C(26) 0.117(6) 0.060(4) 0.097(6) 0.003(5) 0.004(5) -0.025(4)
C(27) 0.095(6) 0.096(6) 0.102(6) -0.021(5) 0.019(4) -0.011(4)
C(28) 0.118(7) 0.070(5) 0.094(6) -0.019(5) 0.004(4) -0.026(4)
C(29) 0.111(6) 0.069(4) 0.071(5) -0.028(5) 0.005(4) -0.012(3)
C(30) 0.086(5) 0.043(3) 0.070(5) -0.015(4) 0.014(3) -0.011(3)
C(31) 0.105(5) 0.070(4) 0.054(4) -0.020(4) -0.001(3) -0.009(3)
C(32) 0.116(7) 0.056(4) 0.056(6) -0.012(4) -0.002(5) -0.007(4)
C(33) 0.122(7) 0.102(6) 0.075(7) -0.009(5) -0.019(5) -0.024(5)
C(34) 0.133(7) 0.085(5) 0.073(6) -0.020(5) 0.005(6) -0.017(4)
C(35) 0.103(6) 0.089(5) 0.114(8) -0.020(4) 0.004(6) -0.028(5)
C(36) 0.105(6) 0.076(5) 0.098(7) -0.018(4) -0.014(5) -0.016(4)
C(37) 0.103(6) 0.069(4) 0.064(6) -0.012(4) -0.005(5) -0.008(4)
C(38) 0.094(6) 0.073(4) 0.057(6) -0.023(4) 0.012(4) -0.011(4)
C(39) 0.104(6) 0.083(5) 0.067(6) -0.030(4) -0.002(5) -0.009(4)
C(40) 0.087(4) 0.032(3) 0.078(5) -0.018(3) 0.004(4) -0.006(3)
C(41) 0.101(5) 0.036(3) 0.080(5) -0.013(3) 0.011(4) -0.003(3)
C(42) 0.102(5) 0.046(3) 0.078(5) -0.013(3) 0.013(4) -0.002(3)
C(43) 0.094(5) 0.044(3) 0.073(5) -0.012(3) 0.012(4) -0.009(4)
C(44) 0.100(5) 0.039(3) 0.075(5) -0.016(3) 0.008(4) -0.008(3)
C(45) 0.115(5) 0.046(3) 0.063(5) -0.015(4) 0.002(4) -0.002(3)
C(46) 0.094(5) 0.039(3) 0.070(4) -0.015(3) 0.024(3) -0.000(3)
C(47) 0.097(5) 0.038(3) 0.084(5) -0.008(3) 0.011(4) -0.012(3)
C(48) 0.097(5) 0.041(3) 0.068(4) -0.017(3) 0.015(3) -0.006(3)
C(49) 0.085(4) 0.041(3) 0.083(5) -0.008(3) 0.011(3) -0.004(3)
C(50) 0.082(4) 0.055(4) 0.077(5) -0.015(3) 0.021(3) -0.009(3)
C(51) 0.085(5) 0.034(3) 0.080(5) -0.009(3) 0.001(3) -0.003(3)
C(52) 0.100(5) 0.042(3) 0.087(5) -0.011(3) 0.031(4) -0.004(3)
C(53) 0.115(6) 0.047(3) 0.109(6) -0.008(4) 0.032(4) -0.001(3)
C(54) 0.100(5) 0.050(4) 0.120(6) -0.006(4) 0.033(4) -0.004(4)
C(55) 0.084(5) 0.075(5) 0.084(5) -0.017(4) 0.021(4) -0.011(4)
C(56) 0.119(6) 0.047(3) 0.077(5) -0.019(4) 0.012(4) -0.004(3)
C(57) 0.094(5) 0.052(3) 0.070(5) -0.014(3) 0.028(4) -0.007(3)
C(58) 0.100(7) 0.068(4) 0.096(8) -0.024(5) 0.000(7) -0.000(4)
C(59) 0.152(10) 0.170(9) 0.095(8) -0.053(8) -0.015(8) 0.009(6)
C(60) 0.139(10) 0.081(5) 0.104(8) -0.014(5) -0.009(7) -0.001(5)
C(61) 0.176(13) 0.176(10) 0.133(11) -0.076(8) -0.037(10) 0.000(8)
C(62) 0.069(6) 0.133(7) 0.147(10) -0.016(5) -0.006(6) 0.006(6)
C(63) 0.090(7) 0.080(5) 0.085(7) -0.004(5) 0.013(6) 0.008(4)
C(64) 0.125(8) 0.064(4) 0.085(7) -0.026(4) 0.004(7) -0.009(4)
C(65) 0.112(7) 0.077(5) 0.095(8) -0.016(5) 0.016(6) -0.009(5)
C(66) 0.129(9) 0.084(5) 0.110(8) -0.028(5) 0.010(7) -0.011(4)
C(67) 0.145(9) 0.090(5) 0.146(9) -0.033(5) 0.000(7) -0.052(5)
C(68) 0.116(7) 0.089(5) 0.114(8) -0.038(5) 0.012(6) -0.032(5)
C(69) 0.108(8) 0.066(4) 0.096(8) -0.043(4) 0.014(6) -0.010(4)
C(70) 0.098(5) 0.062(4) 0.068(5) -0.019(4) 0.005(4) -0.015(3)
C(71) 0.074(5) 0.044(3) 0.067(4) -0.010(4) 0.012(4) -0.010(3)
C(72) 0.086(5) 0.090(5) 0.082(5) -0.029(4) -0.002(4) -0.018(4)
C(73) 0.094(6) 0.062(4) 0.084(5) 0.000(4) -0.004(4) -0.004(3)
C(74) 0.088(5) 0.056(4) 0.074(5) -0.013(4) 0.002(4) -0.006(3)
C(75) 0.081(5) 0.056(4) 0.054(4) -0.018(4) 0.015(4) -0.007(3)
C(76) 0.089(5) 0.047(4) 0.069(4) -0.021(4) 0.013(4) -0.007(3)
C(77) 0.100(6) 0.061(4) 0.084(5) -0.031(4) 0.001(4) 0.004(3)
C(78) 0.123(7) 0.075(5) 0.097(6) -0.052(5) 0.013(5) -0.013(4)
C(79) 0.090(5) 0.064(4) 0.100(5) -0.024(4) -0.019(4) 0.002(3)
C(80) 0.089(5) 0.055(4) 0.094(5) -0.014(4) 0.009(4) -0.005(3)
C(81) 0.073(5) 0.050(4) 0.087(5) -0.017(4) 0.010(4) -0.005(3)
C(82) 0.162(8) 0.105(5) 0.060(6) -0.062(6) 0.020(6) 0.007(4)
C(84) 0.128(7) 0.100(5) 0.078(6) -0.051(5) 0.020(5) 0.010(4)
C(85) 0.197(11) 0.189(9) 0.095(9) -0.121(8) -0.003(7) -0.001(6)
C(86) 0.150(8) 0.178(8) 0.110(8) -0.098(6) -0.006(6) -0.020(6)
C(93) 0.55(5) 0.23(2) 0.47(4) -0.20(2) -0.25(3) 0.13(2)
C(94) 0.32(2) 0.29(2) 0.28(2) -0.078(19) 0.153(16) -0.058(17)
C(95) 0.57(5) 0.28(3) 0.55(4) 0.12(3) 0.01(4) 0.01(3)

loop_
_atom_type_symbol
_atom_type_description
_atom_type_scat_dispersion_real
_atom_type_scat_dispersion_imag
_atom_type_scat_source
C C 0.018 0.009
;
International Tables for Crystallography
(1992, Vol. C, Tables 4.2.6.8 and 6.1.1.4)
;
H H 0.000 0.000
;
International Tables for Crystallography
(1992, Vol. C, Table 6.1.1.4)
;
N N 0.031 0.018
;
International Tables for Crystallography
(1992, Vol. C, Tables 4.2.6.8 and 6.1.1.4)
;
O O 0.049 0.032
;
International Tables for Crystallography
(1992, Vol. C, Tables 4.2.6.8 and 6.1.1.4)
;

loop_
_geom_angle_atom_site_label_1
_geom_angle_atom_site_label_2
_geom_angle_atom_site_label_3
_geom_angle
_geom_angle_publ_flag
_geom_angle_site_symmetry_3
C(51) N(1) C(71) 124.2(6) yes .
C(51) N(1) C(81) 126.8(6) yes .
C(71) N(1) C(81) 108.4(5) yes .
C(43) N(2) C(47) 124.5(5) yes .
C(43) N(2) C(52) 125.9(4) yes .
C(47) N(2) C(52) 109.5(4) yes .
C(55) N(3) C(58) 125.7(8) yes .
C(55) N(3) C(69) 123.8(8) yes .
C(58) N(3) C(69) 110.5(7) yes .
C(5) N(4) C(8) 124.8(5) yes .
C(5) N(4) C(18) 126.0(5) yes .
C(8) N(4) C(18) 108.9(4) yes .
C(11) N(5) C(19) 127.4(5) yes .
C(11) N(5) C(30) 123.8(6) yes .
C(19) N(5) C(30) 108.8(5) yes .
C(16) N(6) C(32) 126.5(6) yes .
C(16) N(6) C(39) 125.3(7) yes .
C(32) N(6) C(39) 108.2(6) yes .
O(1) C(1) C(2) 120.4(5) yes .
O(1) C(1) C(40) 119.8(4) yes .
C(2) C(1) C(40) 119.8(5) yes .
C(1) C(2) C(4) 122.1(5) yes .
C(1) C(2) C(7) 118.1(5) yes .
C(4) C(2) C(7) 119.6(4) yes .
C(4) C(3) C(5) 120.7(5) yes .
C(2) C(4) C(3) 118.5(5) yes .
N(4) C(5) C(3) 119.1(5) yes .
N(4) C(5) C(6) 119.5(5) yes .
C(3) C(5) C(6) 121.4(4) yes .
C(5) C(6) C(7) 119.2(5) yes .
C(2) C(7) C(6) 120.7(5) yes .
N(4) C(8) C(9) 130.0(5) yes .
N(4) C(8) C(15) 107.3(5) yes .
C(9) C(8) C(15) 122.7(5) yes .
C(8) C(9) C(10) 118.2(5) yes .
C(9) C(10) C(11) 120.3(6) yes .
N(5) C(11) C(10) 117.5(6) yes .
N(5) C(11) C(12) 120.6(5) yes .
C(10) C(11) C(12) 121.8(5) yes .
C(11) C(12) C(15) 119.1(5) yes .
C(14) C(13) C(15) 134.4(5) yes .
C(14) C(13) C(18) 118.7(6) yes .
C(15) C(13) C(18) 106.7(5) yes .
C(13) C(14) C(16) 120.3(5) yes .
C(8) C(15) C(12) 117.8(6) yes .
C(8) C(15) C(13) 107.7(5) yes .
C(12) C(15) C(13) 134.5(5) yes .
N(6) C(16) C(14) 120.7(5) yes .
N(6) C(16) C(31) 119.6(6) yes .
C(14) C(16) C(31) 119.7(6) yes .
C(18) C(17) C(31) 117.6(5) yes .
N(4) C(18) C(13) 109.4(5) yes .
N(4) C(18) C(17) 129.0(5) yes .
C(13) C(18) C(17) 121.6(6) yes .
N(5) C(19) C(20) 128.9(6) yes .
N(5) C(19) C(25) 107.6(7) yes .
C(20) C(19) C(25) 123.5(7) yes .
C(19) C(20) C(21) 117.2(6) yes .
C(20) C(21) C(22) 121.8(8) yes .
C(21) C(22) C(23) 120.3(9) yes .
C(22) C(23) C(25) 120.4(6) yes .
C(25) C(24) C(26) 134.6(6) yes .
C(25) C(24) C(30) 107.1(6) yes .
C(26) C(24) C(30) 118.3(8) yes .
C(19) C(25) C(23) 116.8(7) yes .
C(19) C(25) C(24) 107.9(6) yes .
C(23) C(25) C(24) 135.3(6) yes .
C(24) C(26) C(27) 118.7(6) yes .
C(26) C(27) C(28) 121.2(7) yes .
C(27) C(28) C(29) 122.0(8) yes .
C(28) C(29) C(30) 117.5(7) yes .
N(5) C(30) C(24) 108.7(7) yes .
N(5) C(30) C(29) 129.1(5) yes .
C(24) C(30) C(29) 122.2(6) yes .
C(16) C(31) C(17) 122.0(6) yes .
N(6) C(32) C(36) 128.2(7) yes .
N(6) C(32) C(37) 107.5(8) yes .
C(36) C(32) C(37) 124.3(9) yes .
C(34) C(33) C(35) 120.4(9) yes .
C(33) C(34) C(37) 119.1(7) yes .
C(33) C(35) C(36) 122.4(9) yes .
C(32) C(36) C(35) 116.3(7) yes .
C(32) C(37) C(34) 117.5(9) yes .
C(32) C(37) C(38) 108.5(8) yes .
C(34) C(37) C(38) 134.0(7) yes .
C(37) C(38) C(39) 104.6(7) yes .
C(37) C(38) C(82) 135.6(8) yes .
C(39) C(38) C(82) 119.8(9) yes .
N(6) C(39) C(38) 111.2(8) yes .
N(6) C(39) C(84) 127.2(7) yes .
C(38) C(39) C(84) 121.6(7) yes .
C(1) C(40) C(41) 123.7(5) yes .
C(1) C(40) C(44) 116.7(6) yes .
C(41) C(40) C(44) 119.6(5) yes .
C(40) C(41) C(42) 120.5(5) yes .
C(41) C(42) C(43) 119.9(6) yes .
N(2) C(43) C(42) 118.5(6) yes .
N(2) C(43) C(45) 121.5(5) yes .
C(42) C(43) C(45) 120.0(5) yes .
C(40) C(44) C(45) 119.0(5) yes .
C(43) C(45) C(44) 120.9(5) yes .
C(47) C(46) C(50) 118.3(5) yes .
N(2) C(47) C(46) 131.5(5) yes .
N(2) C(47) C(48) 108.0(5) yes .
C(46) C(47) C(48) 120.5(5) yes .
C(47) C(48) C(49) 121.1(5) yes .
C(47) C(48) C(57) 108.0(4) yes .
C(49) C(48) C(57) 131.0(5) yes .
C(48) C(49) C(51) 117.3(4) yes .
C(46) C(50) C(51) 121.8(5) yes .
N(1) C(51) C(49) 118.1(4) yes .
N(1) C(51) C(50) 121.0(5) yes .
C(49) C(51) C(50) 120.9(4) yes .
N(2) C(52) C(53) 130.3(5) yes .
N(2) C(52) C(57) 108.6(5) yes .
C(53) C(52) C(57) 121.1(5) yes .
C(52) C(53) C(54) 117.8(5) yes .
C(53) C(54) C(55) 121.6(6) yes .
N(3) C(55) C(54) 119.4(6) yes .
N(3) C(55) C(56) 120.0(5) yes .
C(54) C(55) C(56) 120.6(6) yes .
C(55) C(56) C(57) 119.0(5) yes .
C(48) C(57) C(52) 105.9(5) yes .
C(48) C(57) C(56) 134.2(5) yes .
C(52) C(57) C(56) 119.8(5) yes .
N(3) C(58) C(60) 128.0(9) yes .
N(3) C(58) C(63) 106.0(9) yes .
C(60) C(58) C(63) 126.0(11) yes .
C(60) C(59) C(61) 119.8(13) yes .
C(58) C(60) C(59) 117.1(9) yes .
C(59) C(61) C(62) 123.3(13) yes .
C(61) C(62) C(63) 118.5(9) yes .
C(58) C(63) C(62) 115.3(10) yes .
C(58) C(63) C(64) 109.6(9) yes .
C(62) C(63) C(64) 135.0(9) yes .
C(63) C(64) C(65) 132.8(10) yes .
C(63) C(64) C(69) 104.5(9) yes .
C(65) C(64) C(69) 122.7(11) yes .
C(64) C(65) C(66) 118.0(9) yes .
C(65) C(66) C(67) 121.7(9) yes .
C(66) C(67) C(68) 119.5(11) yes .
C(67) C(68) C(69) 119.4(9) yes .
N(3) C(69) C(64) 109.3(10) yes .
N(3) C(69) C(68) 132.0(9) yes .
C(64) C(69) C(68) 118.6(9) yes .
C(71) C(70) C(72) 117.9(6) yes .
N(1) C(71) C(70) 129.3(5) yes .
N(1) C(71) C(75) 109.8(7) yes .
C(70) C(71) C(75) 120.9(6) yes .
C(70) C(72) C(73) 120.4(8) yes .
C(72) C(73) C(74) 121.7(6) yes .
C(73) C(74) C(75) 118.6(6) yes .
C(71) C(75) C(74) 120.4(8) yes .
C(71) C(75) C(76) 105.1(6) yes .
C(74) C(75) C(76) 134.4(7) yes .
C(75) C(76) C(77) 132.1(5) yes .
C(75) C(76) C(81) 109.0(6) yes .
C(77) C(76) C(81) 118.8(7) yes .
C(76) C(77) C(78) 118.8(6) yes .
C(77) C(78) C(79) 121.5(8) yes .
C(78) C(79) C(80) 120.0(7) yes .
C(79) C(80) C(81) 118.1(5) yes .
N(1) C(81) C(76) 107.6(7) yes .
N(1) C(81) C(80) 129.6(5) yes .
C(76) C(81) C(80) 122.8(7) yes .
C(38) C(82) C(85) 121.3(8) yes .
C(100) C(83) C(101) 138.2 yes .
C(39) C(84) C(86) 116.2(8) yes .
C(82) C(85) C(86) 119.4(9) yes .
C(84) C(86) C(85) 121.8(10) yes .
C(97) C(87) C(98) 111.9 yes .
C(97) C(88) C(105) 97.7 yes .
C(92) C(89) C(96) 102.6 yes .
C(91) C(90) C(96) 105.4 yes .
C(90) C(91) C(92) 101.9 yes .
C(89) C(92) C(91) 115.1 yes .
C(94) C(93) C(95) 82(2) yes .
C(94) C(93) C(107) 141(3) yes .
C(95) C(93) C(107) 137(3) yes .
C(93) C(94) C(95) 52(2) yes .
C(93) C(94) C(109) 100(2) yes .
C(95) C(94) C(109) 52.6(15) yes .
C(93) C(95) C(94) 45.7(16) yes .
C(93) C(95) C(109) 90(2) yes .
C(94) C(95) C(109) 48.1(14) yes .
C(89) C(96) C(90) 99.0 yes .
C(87) C(97) C(88) 120.6 yes .
C(87) C(98) C(105) 97.1 yes .
C(104) C(99) C(104) 111.1 yes 2_566
C(83) C(100) C(101) 121.9 yes 2_665
C(83) C(101) C(100) 99.3 yes 2_665
C(99) C(104) C(99) 68.9 yes 2_566
C(88) C(105) C(98) 111.9 yes .
C(94) C(109) C(95) 79.3(19) yes .
C(94) C(109) C(108) 119(2) yes .
C(95) C(109) C(108) 87(2) yes .
C(4) C(3) H(1) 119.7 no .
C(5) C(3) H(1) 119.7 no .
C(2) C(4) H(2) 120.8 no .
C(3) C(4) H(2) 120.8 no .
C(5) C(6) H(3) 120.4 no .
C(7) C(6) H(3) 120.4 no .
C(2) C(7) H(4) 119.7 no .
C(6) C(7) H(4) 119.7 no .
C(8) C(9) H(5) 120.9 no .
C(10) C(9) H(5) 120.9 no .
C(9) C(10) H(6) 119.8 no .
C(11) C(10) H(6) 119.8 no .
C(11) C(12) H(7) 120.4 no .
C(15) C(12) H(7) 120.4 no .
C(13) C(14) H(8) 119.9 no .
C(16) C(14) H(8) 119.9 no .
C(18) C(17) H(9) 121.2 no .
C(31) C(17) H(9) 121.2 no .
C(19) C(20) H(10) 121.4 no .
C(21) C(20) H(10) 121.4 no .
C(20) C(21) H(11) 119.1 no .
C(22) C(21) H(11) 119.1 no .
C(21) C(22) H(12) 119.9 no .
C(23) C(22) H(12) 119.9 no .
C(22) C(23) H(13) 119.8 no .
C(25) C(23) H(13) 119.8 no .
C(24) C(26) H(14) 120.6 no .
C(27) C(26) H(14) 120.6 no .
C(26) C(27) H(15) 119.4 no .
C(28) C(27) H(15) 119.4 no .
C(27) C(28) H(16) 119.0 no .
C(29) C(28) H(16) 119.0 no .
C(28) C(29) H(17) 121.3 no .
C(30) C(29) H(17) 121.3 no .
C(16) C(31) H(18) 119.0 no .
C(17) C(31) H(18) 119.0 no .
C(34) C(33) H(19) 119.8 no .
C(35) C(33) H(19) 119.8 no .
C(33) C(34) H(20) 120.5 no .
C(37) C(34) H(20) 120.5 no .
C(33) C(35) H(21) 118.8 no .
C(36) C(35) H(21) 118.8 no .
C(32) C(36) H(22) 121.8 no .
C(35) C(36) H(22) 121.9 no .
C(40) C(41) H(23) 119.7 no .
C(42) C(41) H(23) 119.7 no .
C(41) C(42) H(24) 120.0 no .
C(43) C(42) H(24) 120.0 no .
C(40) C(44) H(25) 120.5 no .
C(45) C(44) H(25) 120.5 no .
C(43) C(45) H(26) 119.6 no .
C(44) C(45) H(26) 119.6 no .
C(47) C(46) H(27) 120.8 no .
C(50) C(46) H(27) 120.8 no .
C(48) C(49) H(28) 121.4 no .
C(51) C(49) H(28) 121.4 no .
C(46) C(50) H(29) 119.1 no .
C(51) C(50) H(29) 119.1 no .
C(52) C(53) H(30) 121.1 no .
C(54) C(53) H(30) 121.1 no .
C(53) C(54) H(31) 119.2 no .
C(55) C(54) H(31) 119.2 no .
C(55) C(56) H(32) 120.5 no .
C(57) C(56) H(32) 120.5 no .
C(60) C(59) H(33) 120.1 no .
C(61) C(59) H(33) 120.1 no .
C(58) C(60) H(34) 121.4 no .
C(59) C(60) H(34) 121.4 no .
C(59) C(61) H(35) 118.4 no .
C(62) C(61) H(35) 118.4 no .
C(61) C(62) H(36) 120.7 no .
C(63) C(62) H(36) 120.7 no .
C(64) C(65) H(37) 121.0 no .
C(66) C(65) H(37) 121.0 no .
C(65) C(66) H(38) 119.1 no .
C(67) C(66) H(38) 119.2 no .
C(66) C(67) H(39) 120.2 no .
C(68) C(67) H(39) 120.2 no .
C(67) C(68) H(40) 120.3 no .
C(69) C(68) H(40) 120.3 no .
C(71) C(70) H(41) 121.1 no .
C(72) C(70) H(41) 121.1 no .
C(70) C(72) H(42) 119.8 no .
C(73) C(72) H(42) 119.8 no .
C(72) C(73) H(43) 119.1 no .
C(74) C(73) H(43) 119.1 no .
C(73) C(74) H(44) 120.7 no .
C(75) C(74) H(44) 120.7 no .
C(76) C(77) H(45) 120.6 no .
C(78) C(77) H(45) 120.6 no .
C(77) C(78) H(46) 119.3 no .
C(79) C(78) H(46) 119.3 no .
C(78) C(79) H(47) 120.0 no .
C(80) C(79) H(47) 120.0 no .
C(79) C(80) H(48) 121.0 no .
C(81) C(80) H(48) 121.0 no .
C(38) C(82) H(49) 119.3 no .
C(85) C(82) H(49) 119.3 no .
C(39) C(84) H(50) 121.9 no .
C(86) C(84) H(50) 121.9 no .
C(82) C(85) H(51) 120.3 no .
C(86) C(85) H(51) 120.3 no .
C(84) C(86) H(52) 119.1 no .
C(85) C(86) H(52) 119.1 no .

loop_
_geom_bond_atom_site_label_1
_geom_bond_atom_site_label_2
_geom_bond_distance
_geom_bond_publ_flag
_geom_bond_site_symmetry_2
O(1) C(1) 1.217(7) yes .
N(1) C(51) 1.435(6) yes .
N(1) C(71) 1.378(9) yes .
N(1) C(81) 1.401(11) yes .
N(2) C(43) 1.446(7) yes .
N(2) C(47) 1.391(7) yes .
N(2) C(52) 1.376(8) yes .
N(3) C(55) 1.449(9) yes .
N(3) C(58) 1.395(15) yes .
N(3) C(69) 1.388(13) yes .
N(4) C(5) 1.433(6) yes .
N(4) C(8) 1.404(8) yes .
N(4) C(18) 1.393(8) yes .
N(5) C(11) 1.421(7) yes .
N(5) C(19) 1.406(10) yes .
N(5) C(30) 1.391(9) yes .
N(6) C(16) 1.403(9) yes .
N(6) C(32) 1.382(13) yes .
N(6) C(39) 1.378(10) yes .
C(1) C(2) 1.505(7) yes .
C(1) C(40) 1.502(8) yes .
C(2) C(4) 1.390(9) yes .
C(2) C(7) 1.409(8) yes .
C(3) C(4) 1.408(7) yes .
C(3) C(5) 1.349(8) yes .
C(5) C(6) 1.389(9) yes .
C(6) C(7) 1.365(7) yes .
C(8) C(9) 1.376(10) yes .
C(8) C(15) 1.431(7) yes .
C(9) C(10) 1.371(8) yes .
C(10) C(11) 1.416(7) yes .
C(11) C(12) 1.369(10) yes .
C(12) C(15) 1.401(8) yes .
C(13) C(14) 1.411(9) yes .
C(13) C(15) 1.437(9) yes .
C(13) C(18) 1.407(7) yes .
C(14) C(16) 1.376(10) yes .
C(16) C(31) 1.400(8) yes .
C(17) C(18) 1.397(10) yes .
C(17) C(31) 1.390(9) yes .
C(19) C(20) 1.361(12) yes .
C(19) C(25) 1.402(9) yes .
C(20) C(21) 1.410(13) yes .
C(21) C(22) 1.366(11) yes .
C(22) C(23) 1.370(15) yes .
C(23) C(25) 1.425(12) yes .
C(24) C(25) 1.432(12) yes .
C(24) C(26) 1.408(10) yes .
C(24) C(30) 1.399(9) yes .
C(26) C(27) 1.402(13) yes .
C(27) C(28) 1.348(12) yes .
C(28) C(29) 1.387(10) yes .
C(29) C(30) 1.393(12) yes .
C(32) C(36) 1.377(14) yes .
C(32) C(37) 1.414(10) yes .
C(33) C(34) 1.385(15) yes .
C(33) C(35) 1.406(12) yes .
C(34) C(37) 1.398(15) yes .
C(35) C(36) 1.360(16) yes .
C(37) C(38) 1.437(14) yes .
C(38) C(39) 1.391(12) yes .
C(38) C(82) 1.377(11) yes .
C(39) C(84) 1.390(15) yes .
C(40) C(41) 1.380(10) yes .
C(40) C(44) 1.388(8) yes .
C(41) C(42) 1.347(8) yes .
C(42) C(43) 1.385(8) yes .
C(43) C(45) 1.356(10) yes .
C(44) C(45) 1.370(8) yes .
C(46) C(47) 1.386(8) yes .
C(46) C(50) 1.361(7) yes .
C(47) C(48) 1.390(8) yes .
C(48) C(49) 1.393(7) yes .
C(48) C(57) 1.444(8) yes .
C(49) C(51) 1.387(8) yes .
C(50) C(51) 1.381(8) yes .
C(52) C(53) 1.402(9) yes .
C(52) C(57) 1.415(8) yes .
C(53) C(54) 1.362(9) yes .
C(54) C(55) 1.407(9) yes .
C(55) C(56) 1.381(9) yes .
C(56) C(57) 1.382(9) yes .
C(58) C(60) 1.363(17) yes .
C(58) C(63) 1.426(13) yes .
C(59) C(60) 1.39(2) yes .
C(59) C(61) 1.375(17) yes .
C(61) C(62) 1.40(2) yes .
C(62) C(63) 1.419(16) yes .
C(63) C(64) 1.449(17) yes .
C(64) C(65) 1.368(14) yes .
C(64) C(69) 1.430(14) yes .
C(65) C(66) 1.348(18) yes .
C(66) C(67) 1.392(16) yes .
C(67) C(68) 1.433(15) yes .
C(68) C(69) 1.334(17) yes .
C(70) C(71) 1.370(13) yes .
C(70) C(72) 1.396(10) yes .
C(71) C(75) 1.417(9) yes .
C(72) C(73) 1.401(11) yes .
C(73) C(74) 1.354(13) yes .
C(74) C(75) 1.379(10) yes .
C(75) C(76) 1.427(12) yes .
C(76) C(77) 1.409(11) yes .
C(76) C(81) 1.398(8) yes .
C(77) C(78) 1.365(13) yes .
C(78) C(79) 1.418(9) yes .
C(79) C(80) 1.383(12) yes .
C(80) C(81) 1.374(12) yes .
C(82) C(85) 1.331(18) yes .
C(83) C(100) 1.329 yes .
C(83) C(101) 1.261 yes .
C(84) C(86) 1.404(12) yes .
C(85) C(86) 1.410(15) yes .
C(87) C(97) 1.315 yes .
C(87) C(98) 1.494 yes .
C(88) C(97) 1.298 yes .
C(88) C(105) 1.594 yes .
C(89) C(92) 1.406 yes .
C(89) C(96) 1.514 yes .
C(90) C(91) 1.491 yes .
C(90) C(96) 1.617 yes .
C(91) C(92) 1.261 yes .
C(93) C(94) 1.32(3) yes .
C(93) C(95) 1.46(5) yes .
C(93) C(107) 1.21(4) yes .
C(94) C(95) 1.83(3) yes .
C(94) C(109) 1.38(2) yes .
C(95) C(109) 1.48(3) yes .
C(98) C(105) 1.493 yes .
C(99) C(104) 1.627 yes .
C(99) C(104) 1.764 yes 2_566
C(100) C(101) 1.440 yes 2_665
C(102) C(103) 1.274 yes .
C(108) C(109) 1.29(4) yes .
C(3) H(1) 0.940 no .
C(4) H(2) 0.940 no .
C(6) H(3) 0.940 no .
C(7) H(4) 0.940 no .
C(9) H(5) 0.940 no .
C(10) H(6) 0.940 no .
C(12) H(7) 0.940 no .
C(14) H(8) 0.940 no .
C(17) H(9) 0.940 no .
C(20) H(10) 0.940 no .
C(21) H(11) 0.940 no .
C(22) H(12) 0.940 no .
C(23) H(13) 0.940 no .
C(26) H(14) 0.940 no .
C(27) H(15) 0.940 no .
C(28) H(16) 0.940 no .
C(29) H(17) 0.940 no .
C(31) H(18) 0.940 no .
C(33) H(19) 0.940 no .
C(34) H(20) 0.940 no .
C(35) H(21) 0.940 no .
C(36) H(22) 0.940 no .
C(41) H(23) 0.940 no .
C(42) H(24) 0.940 no .
C(44) H(25) 0.940 no .
C(45) H(26) 0.940 no .
C(46) H(27) 0.940 no .
C(49) H(28) 0.940 no .
C(50) H(29) 0.940 no .
C(53) H(30) 0.940 no .
C(54) H(31) 0.940 no .
C(56) H(32) 0.940 no .
C(59) H(33) 0.940 no .
C(60) H(34) 0.940 no .
C(61) H(35) 0.940 no .
C(62) H(36) 0.940 no .
C(65) H(37) 0.940 no .
C(66) H(38) 0.940 no .
C(67) H(39) 0.940 no .
C(68) H(40) 0.940 no .
C(70) H(41) 0.940 no .
C(72) H(42) 0.940 no .
C(73) H(43) 0.940 no .
C(74) H(44) 0.940 no .
C(77) H(45) 0.940 no .
C(78) H(46) 0.940 no .
C(79) H(47) 0.940 no .
C(80) H(48) 0.940 no .
C(82) H(49) 0.940 no .
C(84) H(50) 0.940 no .
C(85) H(51) 0.940 no .
C(86) H(52) 0.940 no .

loop_
_geom_contact_atom_site_label_1
_geom_contact_atom_site_label_2
_geom_contact_distance
_geom_contact_site_symmetry_2
O(1) C(91) 3.546(5) 2_665
N(1) C(50) 3.483(7) 2_675
C(4) C(87) 3.467(5) .
C(19) C(59) 3.372(11) 1_645
C(19) C(60) 3.559(12) 1_645
C(20) C(59) 3.333(13) 1_645
C(20) C(73) 3.593(9) 2_665
C(21) C(59) 3.439(16) 1_645
C(21) C(73) 3.549(9) 2_665
C(22) C(73) 3.507(9) 2_665
C(23) C(73) 3.514(9) 2_665
C(25) C(73) 3.568(11) 2_665
C(28) C(48) 3.563(12) 1_645
C(32) C(66) 3.380(10) 1_645
C(34) C(71) 3.560(10) 2_666
C(37) C(66) 3.386(11) 1_645
C(41) C(87) 3.578(6) .
C(48) C(28) 3.563(12) 1_465
C(50) N(1) 3.483(7) 2_675
C(50) C(71) 3.569(8) 2_675
C(59) C(19) 3.372(11) 1_465
C(59) C(20) 3.333(13) 1_465
C(59) C(21) 3.439(16) 1_465
C(60) C(19) 3.559(12) 1_465
C(61) C(95) 3.56(3) 1_455
C(66) C(32) 3.380(10) 1_465
C(66) C(37) 3.386(11) 1_465
C(71) C(34) 3.560(10) 2_666
C(71) C(50) 3.569(8) 2_675
C(73) C(20) 3.593(9) 2_665
C(73) C(21) 3.549(9) 2_665
C(73) C(22) 3.507(9) 2_665
C(73) C(23) 3.514(9) 2_665
C(73) C(25) 3.568(11) 2_665
C(77) C(92) 3.574(6) 1_565
C(87) C(4) 3.467(5) .
C(87) C(41) 3.578(6) .
C(91) O(1) 3.546(5) 2_665
C(92) C(77) 3.574(6) 1_545
C(92) C(98) 3.445 .
C(93) C(106) 3.15(4) .
C(95) C(61) 3.56(3) 1_655
C(98) C(92) 3.445 .
C(103) C(106) 2.78(2) 2_666
C(106) C(93) 3.15(4) .
C(106) C(103) 2.78(2) 2_666
C(106) C(107) 1.94(4) .
C(107) C(106) 1.94(4) .
O(1) H(12) 3.154 1_565
O(1) H(13) 2.799 2_755
O(1) H(14) 3.045 2_755
N(1) H(20) 3.150 2_666
N(1) H(29) 2.865 2_675
N(2) H(11) 3.547 1_565
N(4) H(47) 3.096 1_545
N(5) H(42) 3.352 2_665
N(6) H(37) 3.454 1_645
C(1) H(12) 3.150 1_565
C(1) H(14) 3.309 2_755
C(2) H(14) 3.262 2_755
C(3) H(46) 3.029 1_545
C(3) H(47) 3.191 1_545
C(3) H(51) 3.356 2_656
C(4) H(46) 3.183 1_545
C(5) H(47) 3.276 1_545
C(6) H(43) 3.135 1_645
C(7) H(14) 3.334 2_755
C(7) H(43) 3.056 1_645
C(8) H(47) 3.042 1_545
C(9) H(42) 3.287 1_645
C(9) H(47) 3.081 1_545
C(10) H(6) 3.105 2_755
C(10) H(42) 3.567 1_645
C(10) H(42) 3.527 2_665
C(13) H(21) 3.049 2_756
C(14) H(21) 2.993 2_756
C(15) H(21) 3.434 2_756
C(16) H(21) 3.564 2_756
C(17) H(39) 2.849 2_666
C(17) H(52) 3.289 2_656
C(19) H(33) 3.061 1_645
C(19) H(34) 3.433 1_645
C(19) H(42) 3.310 2_665
C(19) H(43) 3.259 2_665
C(20) H(27) 3.572 1_545
C(20) H(33) 2.954 1_645
C(20) H(43) 3.491 2_665
C(21) H(27) 3.152 1_545
C(21) H(33) 2.758 1_645
C(21) H(43) 3.384 2_665
C(22) H(33) 2.775 1_645
C(22) H(43) 3.041 2_665
C(22) H(44) 3.590 2_665
C(23) H(4) 3.347 2_755
C(23) H(33) 2.933 1_645
C(23) H(43) 2.774 2_665
C(24) H(5) 3.548 2_755
C(24) H(34) 3.299 1_645
C(25) H(33) 3.099 1_645
C(25) H(34) 3.206 1_645
C(25) H(43) 2.897 2_665
C(27) H(5) 3.469 2_755
C(27) H(46) 3.439 2_765
C(28) H(5) 3.278 2_755
C(28) H(41) 3.358 1_645
C(29) H(5) 3.237 2_755
C(29) H(6) 3.381 2_755
C(29) H(41) 3.144 1_645
C(30) H(5) 3.354 2_755
C(30) H(34) 3.558 1_645
C(31) H(39) 2.911 2_666
C(31) H(52) 3.174 2_656
C(32) H(38) 3.070 1_645
C(33) H(28) 2.904 2_666
C(33) H(32) 3.462 2_666
C(33) H(38) 3.134 1_645
C(34) H(28) 2.821 2_666
C(34) H(38) 2.824 1_645
C(35) H(22) 3.586 2_756
C(35) H(32) 3.146 2_666
C(35) H(38) 3.415 1_645
C(36) H(22) 3.171 2_756
C(36) H(38) 3.411 1_645
C(36) H(40) 3.453 2_666
C(37) H(28) 3.534 2_666
C(37) H(37) 3.414 1_645
C(37) H(38) 2.777 1_645
C(38) H(37) 3.102 1_645
C(38) H(38) 3.434 1_645
C(39) H(37) 3.119 1_645
C(40) H(12) 2.773 1_565
C(41) H(11) 3.513 1_565
C(41) H(12) 3.146 1_565
C(42) H(11) 3.134 1_565
C(43) H(11) 2.988 1_565
C(44) H(11) 3.570 1_565
C(44) H(12) 2.997 1_565
C(44) H(44) 3.238 2_675
C(44) H(45) 3.336 2_675
C(45) H(11) 3.229 1_565
C(45) H(12) 3.587 1_565
C(45) H(44) 3.507 2_675
C(45) H(45) 3.201 2_675
C(46) H(11) 3.207 1_565
C(47) H(11) 3.582 1_565
C(47) H(16) 3.297 1_465
C(48) H(16) 3.105 1_465
C(49) H(16) 3.341 1_465
C(49) H(20) 3.587 2_666
C(50) H(29) 3.398 2_675
C(51) H(29) 3.357 2_675
C(57) H(16) 3.598 1_465
C(58) H(7) 3.146 1_465
C(59) H(7) 3.577 1_465
C(60) H(7) 3.292 1_465
C(63) H(7) 3.396 1_465
C(63) H(8) 3.298 1_465
C(64) H(8) 3.157 1_465
C(65) H(8) 3.313 1_465
C(67) H(18) 3.519 2_666
C(67) H(22) 2.956 2_666
C(68) H(18) 3.573 2_666
C(68) H(22) 3.082 2_666
C(70) H(17) 3.241 1_465
C(70) H(19) 3.427 2_666
C(70) H(20) 3.309 2_666
C(70) H(29) 3.212 2_675
C(71) H(20) 2.793 2_666
C(71) H(27) 3.363 2_675
C(71) H(29) 2.878 2_675
C(72) H(3) 3.083 1_465
C(72) H(6) 3.544 2_665
C(72) H(19) 3.562 2_666
C(73) H(3) 2.908 1_465
C(73) H(4) 3.219 1_465
C(74) H(20) 3.408 2_666
C(74) H(25) 3.541 2_675
C(74) H(26) 3.589 2_675
C(74) H(27) 3.229 2_675
C(75) H(20) 2.861 2_666
C(75) H(26) 3.496 2_675
C(75) H(27) 2.971 2_675
C(75) H(29) 3.481 2_675
C(76) H(20) 3.221 2_666
C(76) H(26) 3.183 2_675
C(76) H(27) 3.301 2_675
C(76) H(49) 2.930 2_666
C(77) H(15) 3.542 2_765
C(77) H(26) 2.777 2_675
C(77) H(49) 2.880 2_666
C(78) H(1) 3.360 1_565
C(78) H(15) 2.906 2_765
C(78) H(26) 3.546 2_675
C(78) H(49) 2.932 2_666
C(78) H(51) 3.324 2_666
C(79) H(1) 3.428 1_565
C(79) H(15) 3.333 2_765
C(79) H(16) 3.374 2_765
C(79) H(49) 3.066 2_666
C(79) H(51) 3.316 2_666
C(80) H(16) 3.581 2_765
C(80) H(49) 3.152 2_666
C(81) H(20) 3.407 2_666
C(81) H(29) 3.453 2_675
C(81) H(49) 3.054 2_666
C(82) H(37) 3.596 1_645
C(83) H(2) 3.416 .
C(83) H(14) 3.354 2_755
C(83) H(15) 3.078 2_755
C(83) H(25) 3.584 .
C(83) H(46) 3.242 1_545
C(84) H(50) 3.321 2_656
C(85) H(1) 3.347 2_656
C(86) H(50) 3.516 2_656
C(87) H(1) 3.479 .
C(87) H(2) 2.683 .
C(87) H(23) 3.318 .
C(87) H(24) 3.525 .
C(87) H(30) 2.976 .
C(88) H(36) 3.282 2_566
C(89) H(38) 3.472 2_566
C(89) H(44) 3.270 1_545
C(89) H(45) 3.407 1_545
C(90) H(13) 3.155 1_465
C(91) H(13) 3.362 1_465
C(91) H(25) 3.472 2_665
C(92) H(25) 3.152 2_665
C(92) H(44) 2.957 1_545
C(92) H(45) 2.834 1_545
C(93) H(18) 3.563 2_666
C(94) H(18) 3.028 2_666
C(94) H(52) 3.585 1_565
C(95) H(10) 3.451 1_565
C(95) H(35) 3.074 1_655
C(96) H(38) 3.372 2_566
C(97) H(2) 3.527 .
C(97) H(30) 3.515 .
C(98) H(30) 3.307 .
C(100) H(2) 3.352 .
C(100) H(25) 3.536 2_665
C(100) H(45) 3.403 1_545
C(100) H(46) 3.412 1_545
C(101) H(14) 3.013 2_755
C(101) H(15) 3.187 2_755
C(101) H(25) 3.353 .
C(102) H(23) 3.080 .
C(103) H(23) 3.497 .
C(104) H(31) 3.286 2_566
C(105) H(36) 3.483 2_566
C(108) H(10) 3.533 1_565
C(108) H(48) 3.401 .
C(108) H(50) 3.360 1_565
H(1) C(78) 3.360 1_545
H(1) C(79) 3.428 1_545
H(1) C(85) 3.347 2_656
H(1) C(87) 3.479 .
H(1) H(46) 2.811 1_545
H(1) H(47) 2.945 1_545
H(1) H(51) 2.425 2_656
H(2) C(83) 3.416 .
H(2) C(87) 2.683 .
H(2) C(97) 3.527 .
H(2) C(100) 3.352 .
H(2) H(46) 3.073 1_545
H(3) C(72) 3.083 1_645
H(3) C(73) 2.908 1_645
H(3) H(19) 3.243 2_756
H(3) H(42) 2.936 1_645
H(3) H(43) 2.610 1_645
H(4) C(23) 3.347 2_755
H(4) C(73) 3.219 1_645
H(4) H(13) 2.966 2_755
H(4) H(14) 3.391 2_755
H(4) H(43) 2.425 1_645
H(5) C(24) 3.548 2_755
H(5) C(27) 3.469 2_755
H(5) C(28) 3.278 2_755
H(5) C(29) 3.237 2_755
H(5) C(30) 3.354 2_755
H(5) H(6) 3.593 2_755
H(5) H(42) 3.031 1_645
H(5) H(47) 3.016 1_545
H(6) C(10) 3.105 2_755
H(6) C(29) 3.381 2_755
H(6) C(72) 3.544 2_665
H(6) H(5) 3.593 2_755
H(6) H(6) 2.383 2_755
H(6) H(17) 3.137 2_755
H(6) H(42) 3.541 1_645
H(6) H(42) 2.790 2_665
H(7) C(58) 3.146 1_645
H(7) C(59) 3.577 1_645
H(7) C(60) 3.292 1_645
H(7) C(63) 3.396 1_645
H(8) C(63) 3.298 1_645
H(8) C(64) 3.157 1_645
H(8) C(65) 3.313 1_645
H(8) H(21) 3.111 2_756
H(8) H(37) 3.381 1_645
H(9) H(39) 2.809 2_666
H(9) H(52) 3.409 2_656
H(10) C(95) 3.451 1_545
H(10) C(108) 3.533 1_545
H(10) H(27) 3.408 1_545
H(10) H(33) 3.521 1_645
H(11) N(2) 3.547 1_545
H(11) C(41) 3.513 1_545
H(11) C(42) 3.134 1_545
H(11) C(43) 2.988 1_545
H(11) C(44) 3.570 1_545
H(11) C(45) 3.229 1_545
H(11) C(46) 3.207 1_545
H(11) C(47) 3.582 1_545
H(11) H(24) 3.481 1_545
H(11) H(27) 2.629 1_545
H(11) H(33) 3.216 1_645
H(12) O(1) 3.154 1_545
H(12) C(1) 3.150 1_545
H(12) C(40) 2.773 1_545
H(12) C(41) 3.146 1_545
H(12) C(44) 2.997 1_545
H(12) C(45) 3.587 1_545
H(12) H(23) 3.515 1_545
H(12) H(25) 3.263 1_545
H(12) H(33) 3.257 1_645
H(12) H(43) 3.501 2_665
H(12) H(44) 3.526 2_665
H(13) O(1) 2.799 2_755
H(13) C(90) 3.155 1_645
H(13) C(91) 3.362 1_645
H(13) H(4) 2.966 2_755
H(13) H(33) 3.477 1_645
H(13) H(43) 3.113 2_665
H(14) O(1) 3.045 2_755
H(14) C(1) 3.309 2_755
H(14) C(2) 3.262 2_755
H(14) C(7) 3.334 2_755
H(14) C(83) 3.354 2_755
H(14) C(101) 3.013 2_755
H(14) H(4) 3.391 2_755
H(15) C(77) 3.542 2_765
H(15) C(78) 2.906 2_765
H(15) C(79) 3.333 2_765
H(15) C(83) 3.078 2_755
H(15) C(101) 3.187 2_755
H(15) H(26) 3.295 1_645
H(15) H(46) 2.703 2_765
H(15) H(47) 3.438 2_765
H(16) C(47) 3.297 1_645
H(16) C(48) 3.105 1_645
H(16) C(49) 3.341 1_645
H(16) C(57) 3.598 1_645
H(16) C(79) 3.374 2_765
H(16) C(80) 3.581 2_765
H(16) H(41) 2.847 1_645
H(16) H(47) 3.497 2_765
H(17) C(70) 3.241 1_645
H(17) H(6) 3.137 2_755
H(17) H(28) 3.582 1_645
H(17) H(41) 2.439 1_645
H(17) H(42) 3.337 1_645
H(18) C(67) 3.519 2_666
H(18) C(68) 3.573 2_666
H(18) C(93) 3.563 2_666
H(18) C(94) 3.028 2_666
H(18) H(39) 2.881 2_666
H(18) H(40) 2.988 2_666
H(18) H(52) 3.230 2_656
H(19) C(70) 3.427 2_666
H(19) C(72) 3.562 2_666
H(19) H(3) 3.243 2_756
H(19) H(28) 2.998 2_666
H(19) H(32) 3.586 2_666
H(19) H(41) 3.547 2_666
H(20) N(1) 3.150 2_666
H(20) C(49) 3.587 2_666
H(20) C(70) 3.309 2_666
H(20) C(71) 2.793 2_666
H(20) C(74) 3.408 2_666
H(20) C(75) 2.861 2_666
H(20) C(76) 3.221 2_666
H(20) C(81) 3.407 2_666
H(20) H(28) 2.846 2_666
H(20) H(38) 3.221 1_645
H(21) C(13) 3.049 2_756
H(21) C(14) 2.993 2_756
H(21) C(15) 3.434 2_756
H(21) C(16) 3.564 2_756
H(21) H(8) 3.111 2_756
H(21) H(22) 3.472 2_756
H(21) H(32) 3.036 2_666
H(22) C(35) 3.586 2_756
H(22) C(36) 3.171 2_756
H(22) C(67) 2.956 2_666
H(22) C(68) 3.082 2_666
H(22) H(21) 3.472 2_756
H(22) H(22) 2.715 2_756
H(22) H(39) 2.853 2_666
H(22) H(40) 3.059 2_666
H(23) C(87) 3.318 .
H(23) C(102) 3.080 .
H(23) C(103) 3.497 .
H(23) H(12) 3.515 1_565
H(24) C(87) 3.525 .
H(24) H(11) 3.481 1_565
H(25) C(74) 3.541 2_675
H(25) C(83) 3.584 .
H(25) C(91) 3.472 2_665
H(25) C(92) 3.152 2_665
H(25) C(100) 3.536 2_665
H(25) C(101) 3.353 .
H(25) H(12) 3.263 1_565
H(25) H(44) 2.720 2_675
H(25) H(45) 2.806 2_675
H(26) C(74) 3.589 2_675
H(26) C(75) 3.496 2_675
H(26) C(76) 3.183 2_675
H(26) C(77) 2.777 2_675
H(26) C(78) 3.546 2_675
H(26) H(15) 3.295 1_465
H(26) H(44) 3.261 2_675
H(26) H(45) 2.506 2_675
H(27) C(20) 3.572 1_565
H(27) C(21) 3.152 1_565
H(27) C(71) 3.363 2_675
H(27) C(74) 3.229 2_675
H(27) C(75) 2.971 2_675
H(27) C(76) 3.301 2_675
H(27) H(10) 3.408 1_565
H(27) H(11) 2.629 1_565
H(27) H(44) 3.514 2_675
H(28) C(33) 2.904 2_666
H(28) C(34) 2.821 2_666
H(28) C(37) 3.534 2_666
H(28) H(17) 3.582 1_465
H(28) H(19) 2.998 2_666
H(28) H(20) 2.846 2_666
H(29) N(1) 2.865 2_675
H(29) C(50) 3.398 2_675
H(29) C(51) 3.357 2_675
H(29) C(70) 3.212 2_675
H(29) C(71) 2.878 2_675
H(29) C(75) 3.481 2_675
H(29) C(81) 3.453 2_675
H(29) H(29) 3.052 2_675
H(29) H(41) 3.353 2_675
H(30) C(87) 2.976 .
H(30) C(97) 3.515 .
H(30) C(98) 3.307 .
H(31) C(104) 3.286 2_566
H(32) C(33) 3.462 2_666
H(32) C(35) 3.146 2_666
H(32) H(19) 3.586 2_666
H(32) H(21) 3.036 2_666
H(33) C(19) 3.061 1_465
H(33) C(20) 2.954 1_465
H(33) C(21) 2.758 1_465
H(33) C(22) 2.775 1_465
H(33) C(23) 2.933 1_465
H(33) C(25) 3.099 1_465
H(33) H(10) 3.521 1_465
H(33) H(11) 3.216 1_465
H(33) H(12) 3.257 1_465
H(33) H(13) 3.477 1_465
H(34) C(19) 3.433 1_465
H(34) C(24) 3.299 1_465
H(34) C(25) 3.206 1_465
H(34) C(30) 3.558 1_465
H(35) C(95) 3.074 1_455
H(36) C(88) 3.282 2_566
H(36) C(105) 3.483 2_566
H(37) N(6) 3.454 1_465
H(37) C(37) 3.414 1_465
H(37) C(38) 3.102 1_465
H(37) C(39) 3.119 1_465
H(37) C(82) 3.596 1_465
H(37) H(8) 3.381 1_465
H(38) C(32) 3.070 1_465
H(38) C(33) 3.134 1_465
H(38) C(34) 2.824 1_465
H(38) C(35) 3.415 1_465
H(38) C(36) 3.411 1_465
H(38) C(37) 2.777 1_465
H(38) C(38) 3.434 1_465
H(38) C(89) 3.472 2_566
H(38) C(96) 3.372 2_566
H(38) H(20) 3.221 1_465
H(39) C(17) 2.849 2_666
H(39) C(31) 2.911 2_666
H(39) H(9) 2.809 2_666
H(39) H(18) 2.881 2_666
H(39) H(22) 2.853 2_666
H(40) C(36) 3.453 2_666
H(40) H(18) 2.988 2_666
H(40) H(22) 3.059 2_666
H(41) C(28) 3.358 1_465
H(41) C(29) 3.144 1_465
H(41) H(16) 2.847 1_465
H(41) H(17) 2.439 1_465
H(41) H(19) 3.547 2_666
H(41) H(29) 3.353 2_675
H(42) N(5) 3.352 2_665
H(42) C(9) 3.287 1_465
H(42) C(10) 3.567 1_465
H(42) C(10) 3.527 2_665
H(42) C(19) 3.310 2_665
H(42) H(3) 2.936 1_465
H(42) H(5) 3.031 1_465
H(42) H(6) 3.541 1_465
H(42) H(6) 2.790 2_665
H(42) H(17) 3.337 1_465
H(43) C(6) 3.135 1_465
H(43) C(7) 3.056 1_465
H(43) C(19) 3.259 2_665
H(43) C(20) 3.491 2_665
H(43) C(21) 3.384 2_665
H(43) C(22) 3.041 2_665
H(43) C(23) 2.774 2_665
H(43) C(25) 2.897 2_665
H(43) H(3) 2.610 1_465
H(43) H(4) 2.425 1_465
H(43) H(12) 3.501 2_665
H(43) H(13) 3.113 2_665
H(44) C(22) 3.590 2_665
H(44) C(44) 3.238 2_675
H(44) C(45) 3.507 2_675
H(44) C(89) 3.270 1_565
H(44) C(92) 2.957 1_565
H(44) H(12) 3.526 2_665
H(44) H(25) 2.720 2_675
H(44) H(26) 3.261 2_675
H(44) H(27) 3.514 2_675
H(45) C(44) 3.336 2_675
H(45) C(45) 3.201 2_675
H(45) C(89) 3.407 1_565
H(45) C(92) 2.834 1_565
H(45) C(100) 3.403 1_565
H(45) H(25) 2.806 2_675
H(45) H(26) 2.506 2_675
H(45) H(49) 3.367 2_666
H(46) C(3) 3.029 1_565
H(46) C(4) 3.183 1_565
H(46) C(27) 3.439 2_765
H(46) C(83) 3.242 1_565
H(46) C(100) 3.412 1_565
H(46) H(1) 2.811 1_565
H(46) H(2) 3.073 1_565
H(46) H(15) 2.703 2_765
H(46) H(49) 3.439 2_666
H(46) H(51) 3.308 2_666
H(47) N(4) 3.096 1_565
H(47) C(3) 3.191 1_565
H(47) C(5) 3.276 1_565
H(47) C(8) 3.042 1_565
H(47) C(9) 3.081 1_565
H(47) H(1) 2.945 1_565
H(47) H(5) 3.016 1_565
H(47) H(15) 3.438 2_765
H(47) H(16) 3.497 2_765
H(47) H(51) 3.286 2_666
H(48) C(108) 3.401 .
H(49) C(76) 2.930 2_666
H(49) C(77) 2.880 2_666
H(49) C(78) 2.932 2_666
H(49) C(79) 3.066 2_666
H(49) C(80) 3.152 2_666
H(49) C(81) 3.054 2_666
H(49) H(45) 3.367 2_666
H(49) H(46) 3.439 2_666
H(50) C(84) 3.321 2_656
H(50) C(86) 3.516 2_656
H(50) C(108) 3.360 1_545
H(50) H(50) 3.045 2_656
H(50) H(52) 3.399 2_656
H(51) C(3) 3.356 2_656
H(51) C(78) 3.324 2_666
H(51) C(79) 3.316 2_666
H(51) H(1) 2.425 2_656
H(51) H(46) 3.308 2_666
H(51) H(47) 3.286 2_666
H(52) C(17) 3.289 2_656
H(52) C(31) 3.174 2_656
H(52) C(94) 3.585 1_545
H(52) H(9) 3.409 2_656
H(52) H(18) 3.230 2_656
H(52) H(50) 3.399 2_656

loop_
_geom_torsion_atom_site_label_1
_geom_torsion_atom_site_label_2
_geom_torsion_atom_site_label_3
_geom_torsion_atom_site_label_4
_geom_torsion
_geom_torsion_site_symmetry_3
_geom_torsion_site_symmetry_4
C(51) N(1) C(71) C(70) -10.0(9) . .
C(51) N(1) C(71) C(75) 171.8(5) . .
C(71) N(1) C(51) C(49) -50.4(9) . .
C(71) N(1) C(51) C(50) 130.3(7) . .
C(51) N(1) C(81) C(76) -170.5(5) . .
C(51) N(1) C(81) C(80) 9.2(10) . .
C(81) N(1) C(51) C(49) 119.6(7) . .
C(81) N(1) C(51) C(50) -59.7(9) . .
C(71) N(1) C(81) C(76) 0.8(6) . .
C(71) N(1) C(81) C(80) -179.5(6) . .
C(81) N(1) C(71) C(70) 178.4(6) . .
C(81) N(1) C(71) C(75) 0.2(5) . .
C(43) N(2) C(47) C(46) -0.4(10) . .
C(43) N(2) C(47) C(48) -179.3(7) . .
C(47) N(2) C(43) C(42) 131.8(7) . .
C(47) N(2) C(43) C(45) -49.2(11) . .
C(43) N(2) C(52) C(53) -3.2(13) . .
C(43) N(2) C(52) C(57) 178.9(7) . .
C(52) N(2) C(43) C(42) -48.4(11) . .
C(52) N(2) C(43) C(45) 130.5(8) . .
C(47) N(2) C(52) C(53) 176.6(8) . .
C(47) N(2) C(52) C(57) -1.3(9) . .
C(52) N(2) C(47) C(46) 179.8(5) . .
C(52) N(2) C(47) C(48) 0.9(8) . .
C(55) N(3) C(58) C(60) 0.7(12) . .
C(55) N(3) C(58) C(63) 179.5(6) . .
C(58) N(3) C(55) C(54) -66.0(10) . .
C(58) N(3) C(55) C(56) 114.4(8) . .
C(55) N(3) C(69) C(64) -177.5(5) . .
C(55) N(3) C(69) C(68) 1.0(11) . .
C(69) N(3) C(55) C(54) 110.2(8) . .
C(69) N(3) C(55) C(56) -69.4(9) . .
C(58) N(3) C(69) C(64) -0.8(7) . .
C(58) N(3) C(69) C(68) 177.7(7) . .
C(69) N(3) C(58) C(60) -175.9(7) . .
C(69) N(3) C(58) C(63) 2.8(7) . .
C(5) N(4) C(8) C(9) -6.6(11) . .
C(5) N(4) C(8) C(15) 173.6(6) . .
C(8) N(4) C(5) C(3) 124.8(7) . .
C(8) N(4) C(5) C(6) -56.9(10) . .
C(5) N(4) C(18) C(13) -175.3(6) . .
C(5) N(4) C(18) C(17) 5.4(11) . .
C(18) N(4) C(5) C(3) -61.9(10) . .
C(18) N(4) C(5) C(6) 116.4(7) . .
C(8) N(4) C(18) C(13) -1.1(7) . .
C(8) N(4) C(18) C(17) 179.7(5) . .
C(18) N(4) C(8) C(9) 179.1(7) . .
C(18) N(4) C(8) C(15) -0.7(7) . .
C(11) N(5) C(19) C(20) 4.0(11) . .
C(11) N(5) C(19) C(25) -178.5(6) . .
C(19) N(5) C(11) C(10) -109.3(7) . .
C(19) N(5) C(11) C(12) 73.5(9) . .
C(11) N(5) C(30) C(24) 178.9(5) . .
C(11) N(5) C(30) C(29) -2.0(10) . .
C(30) N(5) C(11) C(10) 73.1(8) . .
C(30) N(5) C(11) C(12) -104.2(7) . .
C(19) N(5) C(30) C(24) 0.9(6) . .
C(19) N(5) C(30) C(29) 180.0(6) . .
C(30) N(5) C(19) C(20) -178.1(6) . .
C(30) N(5) C(19) C(25) -0.6(7) . .
C(16) N(6) C(32) C(36) -3.6(10) . .
C(16) N(6) C(32) C(37) 178.6(5) . .
C(32) N(6) C(16) C(14) 113.0(8) . .
C(32) N(6) C(16) C(31) -67.6(8) . .
C(16) N(6) C(39) C(38) -178.2(5) . .
C(16) N(6) C(39) C(84) 0.6(10) . .
C(39) N(6) C(16) C(14) -69.5(8) . .
C(39) N(6) C(16) C(31) 109.9(8) . .
C(32) N(6) C(39) C(38) -0.3(7) . .
C(32) N(6) C(39) C(84) 178.5(7) . .
C(39) N(6) C(32) C(36) 178.5(7) . .
C(39) N(6) C(32) C(37) 0.7(7) . .
O(1) C(1) C(2) C(4) -152.6(7) . .
O(1) C(1) C(2) C(7) 21.5(12) . .
O(1) C(1) C(40) C(41) -148.8(8) . .
O(1) C(1) C(40) C(44) 28.4(11) . .
C(2) C(1) C(40) C(41) 31.1(12) . .
C(2) C(1) C(40) C(44) -151.7(7) . .
C(40) C(1) C(2) C(4) 27.5(11) . .
C(40) C(1) C(2) C(7) -158.4(7) . .
C(1) C(2) C(4) C(3) 174.9(7) . .
C(1) C(2) C(7) C(6) -175.9(7) . .
C(4) C(2) C(7) C(6) -1.6(11) . .
C(7) C(2) C(4) C(3) 0.9(10) . .
C(4) C(3) C(5) N(4) -179.3(6) . .
C(4) C(3) C(5) C(6) 2.4(11) . .
C(5) C(3) C(4) C(2) -1.3(11) . .
N(4) C(5) C(6) C(7) 178.7(6) . .
C(3) C(5) C(6) C(7) -3.1(11) . .
C(5) C(6) C(7) C(2) 2.6(11) . .
N(4) C(8) C(9) C(10) -179.8(5) . .
N(4) C(8) C(15) C(12) -178.8(5) . .
N(4) C(8) C(15) C(13) 2.2(7) . .
C(9) C(8) C(15) C(12) 1.3(10) . .
C(9) C(8) C(15) C(13) -177.7(6) . .
C(15) C(8) C(9) C(10) -0.0(9) . .
C(8) C(9) C(10) C(11) -1.9(10) . .
C(9) C(10) C(11) N(5) -174.7(6) . .
C(9) C(10) C(11) C(12) 2.5(10) . .
N(5) C(11) C(12) C(15) 176.0(6) . .
C(10) C(11) C(12) C(15) -1.2(10) . .
C(11) C(12) C(15) C(8) -0.7(9) . .
C(11) C(12) C(15) C(13) 178.0(7) . .
C(14) C(13) C(15) C(8) -177.5(7) . .
C(14) C(13) C(15) C(12) 3.7(14) . .
C(15) C(13) C(14) C(16) 176.7(7) . .
C(14) C(13) C(18) N(4) 178.1(5) . .
C(14) C(13) C(18) C(17) -2.6(9) . .
C(18) C(13) C(14) C(16) 2.5(10) . .
C(15) C(13) C(18) N(4) 2.4(7) . .
C(15) C(13) C(18) C(17) -178.3(6) . .
C(18) C(13) C(15) C(8) -2.8(7) . .
C(18) C(13) C(15) C(12) 178.4(7) . .
C(13) C(14) C(16) N(6) 177.4(6) . .
C(13) C(14) C(16) C(31) -2.0(10) . .
N(6) C(16) C(31) C(17) -178.0(6) . .
C(14) C(16) C(31) C(17) 1.4(10) . .
C(18) C(17) C(31) C(16) -1.4(10) . .
C(31) C(17) C(18) N(4) -178.8(6) . .
C(31) C(17) C(18) C(13) 2.0(10) . .
N(5) C(19) C(20) C(21) 179.9(5) . .
N(5) C(19) C(25) C(23) -179.5(5) . .
N(5) C(19) C(25) C(24) 0.1(5) . .
C(20) C(19) C(25) C(23) -1.9(10) . .
C(20) C(19) C(25) C(24) 177.8(6) . .
C(25) C(19) C(20) C(21) 2.7(10) . .
C(19) C(20) C(21) C(22) -2.5(11) . .
C(20) C(21) C(22) C(23) 1.5(12) . .
C(21) C(22) C(23) C(25) -0.5(9) . .
C(22) C(23) C(25) C(19) 0.7(10) . .
C(22) C(23) C(25) C(24) -178.9(7) . .
C(25) C(24) C(26) C(27) 179.5(7) . .
C(26) C(24) C(25) C(19) 178.9(7) . .
C(26) C(24) C(25) C(23) -1.5(13) . .
C(25) C(24) C(30) N(5) -0.8(7) . .
C(25) C(24) C(30) C(29) -180.0(5) . .
C(30) C(24) C(25) C(19) 0.4(7) . .
C(30) C(24) C(25) C(23) 180.0(7) . .
C(26) C(24) C(30) N(5) -179.6(5) . .
C(26) C(24) C(30) C(29) 1.2(9) . .
C(30) C(24) C(26) C(27) -2.1(9) . .
C(24) C(26) C(27) C(28) 1.5(10) . .
C(26) C(27) C(28) C(29) 0.2(8) . .
C(27) C(28) C(29) C(30) -1.1(10) . .
C(28) C(29) C(30) N(5) -178.6(6) . .
C(28) C(29) C(30) C(24) 0.4(8) . .
N(6) C(32) C(36) C(35) -178.1(6) . .
N(6) C(32) C(37) C(34) 178.4(6) . .
N(6) C(32) C(37) C(38) -0.9(7) . .
C(36) C(32) C(37) C(34) 0.5(10) . .
C(36) C(32) C(37) C(38) -178.8(6) . .
C(37) C(32) C(36) C(35) -0.7(10) . .
C(34) C(33) C(35) C(36) -1.7(12) . .
C(35) C(33) C(34) C(37) 1.4(11) . .
C(33) C(34) C(37) C(32) -0.9(10) . .
C(33) C(34) C(37) C(38) 178.3(7) . .
C(33) C(35) C(36) C(32) 1.2(11) . .
C(32) C(37) C(38) C(39) 0.7(7) . .
C(32) C(37) C(38) C(82) -178.5(7) . .
C(34) C(37) C(38) C(39) -178.5(7) . .
C(34) C(37) C(38) C(82) 2.3(14) . .
C(37) C(38) C(39) N(6) -0.3(6) . .
C(37) C(38) C(39) C(84) -179.1(6) . .
C(37) C(38) C(82) C(85) 179.6(8) . .
C(39) C(38) C(82) C(85) 0.5(11) . .
C(82) C(38) C(39) N(6) 179.1(6) . .
C(82) C(38) C(39) C(84) 0.3(8) . .
N(6) C(39) C(84) C(86) 179.8(5) . .
C(38) C(39) C(84) C(86) -1.5(10) . .
C(1) C(40) C(41) C(42) 179.0(7) . .
C(1) C(40) C(44) C(45) 178.5(7) . .
C(41) C(40) C(44) C(45) -4.2(11) . .
C(44) C(40) C(41) C(42) 1.8(11) . .
C(40) C(41) C(42) C(43) 1.0(12) . .
C(41) C(42) C(43) N(2) 177.4(7) . .
C(41) C(42) C(43) C(45) -1.5(12) . .
N(2) C(43) C(45) C(44) -179.8(6) . .
C(42) C(43) C(45) C(44) -0.9(12) . .
C(40) C(44) C(45) C(43) 3.7(12) . .
C(47) C(46) C(50) C(51) 0.5(10) . .
C(50) C(46) C(47) N(2) 179.1(7) . .
C(50) C(46) C(47) C(48) -2.1(11) . .
N(2) C(47) C(48) C(49) 179.3(6) . .
N(2) C(47) C(48) C(57) -0.1(6) . .
C(46) C(47) C(48) C(49) 0.2(8) . .
C(46) C(47) C(48) C(57) -179.1(7) . .
C(47) C(48) C(49) C(51) 3.3(11) . .
C(47) C(48) C(57) C(52) -0.7(8) . .
C(47) C(48) C(57) C(56) -176.8(9) . .
C(49) C(48) C(57) C(52) -180.0(7) . .
C(49) C(48) C(57) C(56) 3.9(15) . .
C(57) C(48) C(49) C(51) -177.5(7) . .
C(48) C(49) C(51) N(1) 175.7(6) . .
C(48) C(49) C(51) C(50) -5.0(11) . .
C(46) C(50) C(51) N(1) -177.5(6) . .
C(46) C(50) C(51) C(49) 3.2(11) . .
N(2) C(52) C(53) C(54) -177.8(8) . .
N(2) C(52) C(57) C(48) 1.2(8) . .
N(2) C(52) C(57) C(56) 178.0(7) . .
C(53) C(52) C(57) C(48) -176.9(7) . .
C(53) C(52) C(57) C(56) -0.1(9) . .
C(57) C(52) C(53) C(54) -0.1(9) . .
C(52) C(53) C(54) C(55) 0.7(13) . .
C(53) C(54) C(55) N(3) 179.5(8) . .
C(53) C(54) C(55) C(56) -0.9(13) . .
N(3) C(55) C(56) C(57) -179.8(5) . .
C(54) C(55) C(56) C(57) 0.6(12) . .
C(55) C(56) C(57) C(48) 175.5(8) . .
C(55) C(56) C(57) C(52) -0.1(9) . .
N(3) C(58) C(60) C(59) -179.7(7) . .
N(3) C(58) C(63) C(62) 180.0(5) . .
N(3) C(58) C(63) C(64) -3.8(8) . .
C(60) C(58) C(63) C(62) -1.3(11) . .
C(60) C(58) C(63) C(64) 175.0(7) . .
C(63) C(58) C(60) C(59) 1.9(12) . .
C(60) C(59) C(61) C(62) 1.6(15) . .
C(61) C(59) C(60) C(58) -1.9(13) . .
C(59) C(61) C(62) C(63) -1.0(15) . .
C(61) C(62) C(63) C(58) 0.7(11) . .
C(61) C(62) C(63) C(64) -174.3(8) . .
C(58) C(63) C(64) C(65) -177.5(7) . .
C(58) C(63) C(64) C(69) 3.3(8) . .
C(62) C(63) C(64) C(65) -2.3(14) . .
C(62) C(63) C(64) C(69) 178.5(8) . .
C(63) C(64) C(65) C(66) 179.1(7) . .
C(63) C(64) C(69) N(3) -1.5(7) . .
C(63) C(64) C(69) C(68) 179.7(5) . .
C(65) C(64) C(69) N(3) 179.1(6) . .
C(65) C(64) C(69) C(68) 0.4(9) . .
C(69) C(64) C(65) C(66) -1.7(10) . .
C(64) C(65) C(66) C(67) 1.9(11) . .
C(65) C(66) C(67) C(68) -0.8(11) . .
C(66) C(67) C(68) C(69) -0.6(10) . .
C(67) C(68) C(69) N(3) -177.6(7) . .
C(67) C(68) C(69) C(64) 0.8(10) . .
C(71) C(70) C(72) C(73) 0.3(7) . .
C(72) C(70) C(71) N(1) -179.1(5) . .
C(72) C(70) C(71) C(75) -1.0(8) . .
N(1) C(71) C(75) C(74) 179.5(5) . .
N(1) C(71) C(75) C(76) -1.1(6) . .
C(70) C(71) C(75) C(74) 1.0(8) . .
C(70) C(71) C(75) C(76) -179.5(5) . .
C(70) C(72) C(73) C(74) 0.5(8) . .
C(72) C(73) C(74) C(75) -0.4(8) . .
C(73) C(74) C(75) C(71) -0.3(7) . .
C(73) C(74) C(75) C(76) -179.6(6) . .
C(71) C(75) C(76) C(77) 179.7(6) . .
C(71) C(75) C(76) C(81) 1.6(6) . .
C(74) C(75) C(76) C(77) -1.0(11) . .
C(74) C(75) C(76) C(81) -179.1(6) . .
C(75) C(76) C(77) C(78) -178.9(6) . .
C(75) C(76) C(81) N(1) -1.5(6) . .
C(75) C(76) C(81) C(80) 178.8(5) . .
C(77) C(76) C(81) N(1) -179.9(4) . .
C(77) C(76) C(81) C(80) 0.3(7) . .
C(81) C(76) C(77) C(78) -0.9(8) . .
C(76) C(77) C(78) C(79) 0.3(7) . .
C(77) C(78) C(79) C(80) 1.0(9) . .
C(78) C(79) C(80) C(81) -1.5(9) . .
C(79) C(80) C(81) N(1) -178.8(5) . .
C(79) C(80) C(81) C(76) 0.8(9) . .
C(38) C(82) C(85) C(86) 0.2(10) . .
C(100) C(83) C(101) C(100) -9.4 . 2_665
C(101) C(83) C(100) C(101) 10.9 . 2_665
C(39) C(84) C(86) C(85) 2.2(11) . .
C(82) C(85) C(86) C(84) -1.6(13) . .
C(97) C(87) C(98) C(105) 5.5 . .
C(98) C(87) C(97) C(88) -11.1 . .
C(97) C(88) C(105) C(98) -5.1 . .
C(105) C(88) C(97) C(87) 9.7 . .
C(92) C(89) C(96) C(90) -18.8 . .
C(96) C(89) C(92) C(91) 41.6 . .
C(91) C(90) C(96) C(89) -1.9 . .
C(96) C(90) C(91) C(92) 24.4 . .
C(90) C(91) C(92) C(89) -42.2 . .
C(94) C(93) C(95) C(109) -22(2) . .
C(95) C(93) C(94) C(109) 24(3) . .
C(107) C(93) C(94) C(95) 178(4) . .
C(107) C(93) C(94) C(109) -158(6) . .
C(107) C(93) C(95) C(94) -178(3) . .
C(107) C(93) C(95) C(109) 160(5) . .
C(93) C(94) C(95) C(109) 150(3) . .
C(93) C(94) C(109) C(95) -24(3) . .
C(93) C(94) C(109) C(108) -104(3) . .
C(95) C(94) C(109) C(108) -80(2) . .
C(109) C(94) C(95) C(93) -150(3) . .
C(93) C(95) C(109) C(94) 21(2) . .
C(93) C(95) C(109) C(108) 142(2) . .
C(94) C(95) C(109) C(108) 121(2) . .
C(87) C(98) C(105) C(88) -0.1 . .
C(83) C(100) C(101) C(83) -7.3 2_665 2_665
